data_4310458
loop_
_publ_author_name
'Sou Kamimura'
'Shigeki Kuwata'
'Masakazu Iwasaki'
'Youichi Ishii'

_publ_contact_author_address
;
     Department of Applied Chemistry, Faculty of Science and Engineering,
     Chuo University, Kasuga, Bunkyo-ku, Tokyo 112-8551, Japan
;
_publ_contact_author_email ' ishii@chem.chuo-u.ac.jp '
_publ_contact_author_fax ' +81-3-3817-1895 '
_publ_contact_author_name ' Youichi Ishii'
_publ_contact_author_phone ' +81-3-3817-1901 '
_publ_section_title
;
 Synthesis and Characterization of Cyclotetraphosphato Complexes of Rh(I),
 Ir(I), Ru(II), and Pd(II)
;
_journal_name_full 'Inorganic Chemistry'
_journal_page_first 399
_journal_page_last 401
_journal_paper_doi 10.1021/ic0350382
_journal_volume 43
_journal_year 2004
_chemical_formula_sum 'C92 H90 N4 O12 P8 Rh2'
_chemical_formula_weight 1897.34
_space_group_IT_number 2
_symmetry_cell_setting triclinic
_symmetry_Int_Tables_number 2
_symmetry_space_group_name_Hall '-P 1'
_symmetry_space_group_name_H-M 'P -1'
_audit_creation_date 'Mon Apr  7 22:36:57 2003'
_audit_creation_method 'by teXsan'
_cell_angle_alpha 83.73(2)
_cell_angle_beta 82.65(1)
_cell_angle_gamma 82.92(1)
_cell_formula_units_Z 2
_cell_length_a 12.087(2)
_cell_length_b 14.469(3)
_cell_length_c 25.105(5)
_cell_measurement_reflns_used 25
_cell_measurement_temperature 294.2
_cell_measurement_theta_max 19.9
_cell_measurement_theta_min 17.1
_cell_volume 4301.7(14)
_computing_cell_refinement 'MSC/AFC Diffractometer Control'
_computing_data_collection 'MSC/AFC Diffractometer Control'
_computing_data_reduction 'teXsan Ver. 1.11'
_computing_publication_material 'teXsan Ver. 1.11'
_computing_structure_refinement 'teXsan Ver. 1.10'
_computing_structure_solution 'DIRDIF94 (PATTY)'
_diffrn_measured_fraction_theta_full 0.9996
_diffrn_measured_fraction_theta_max 0.9996
_diffrn_measurement_device_type 'Rigaku AFC7R'
_diffrn_measurement_method \w
_diffrn_radiation_type 'Mo K\a'
_diffrn_radiation_wavelength 0.7107
_diffrn_reflns_av_R_equivalents 0.021
_diffrn_reflns_limit_h_max 15
_diffrn_reflns_limit_h_min -15
_diffrn_reflns_limit_k_max 0
_diffrn_reflns_limit_k_min -18
_diffrn_reflns_limit_l_max 32
_diffrn_reflns_limit_l_min -32
_diffrn_reflns_number 20534
_diffrn_reflns_theta_full 27.51
_diffrn_reflns_theta_max 27.51
_diffrn_standards_decay_% 5.22
_diffrn_standards_interval_count 150
_diffrn_standards_number 3
_exptl_absorpt_coefficient_mu 0.596
_exptl_absorpt_correction_T_max 0.999
_exptl_absorpt_correction_T_min 0.898
_exptl_absorpt_correction_type psi-scan
_exptl_absorpt_process_details '(North, Phillips & Mathews, 1968)'
_exptl_crystal_colour yellow
_exptl_crystal_density_diffrn 1.465
_exptl_crystal_density_method 'not measured'
_exptl_crystal_description prismatic
_exptl_crystal_size_max 0.650
_exptl_crystal_size_mid 0.500
_exptl_crystal_size_min 0.200
_refine_diff_density_max 0.60
_refine_diff_density_min -0.55
_refine_ls_extinction_method none
_refine_ls_goodness_of_fit_ref 1.309
_refine_ls_hydrogen_treatment noref
_refine_ls_number_parameters 1063
_refine_ls_number_reflns 7531
_refine_ls_R_factor_gt 0.0530
_refine_ls_shift/su_max 0.0098
_refine_ls_structure_factor_coef F
_refine_ls_weighting_details 'w = 1/[\s^2^(Fo) + 0.00040|Fo|^2^]'
_refine_ls_weighting_scheme calc
_refine_ls_wR_factor_ref 0.0529
_reflns_number_gt 7531
_reflns_number_total 19750
_cod_data_source_file ic0350382si20031208_102540_1.cif
_cod_data_source_block (PPN)2[{Rh(cod)}2(P4O12)](1)
_cod_original_cell_volume 4301(1)
_cod_original_sg_symbol_H-M 'P -1 '
_cod_original_formula_sum 'C92 H90 N4 O12 P8 Rh2 '
_cod_database_code 4310458
_reflns_threshold_criterion F^2^>3.0\s(F^2^)

loop_
_symmetry_equiv_pos_as_xyz
x,y,z
-x,-y,-z

loop_
_atom_site_label
_atom_site_type_symbol
_atom_site_fract_x
_atom_site_fract_y
_atom_site_fract_z
_atom_site_U_iso_or_equiv
_atom_site_adp_type
_atom_site_occupancy
_atom_site_calc_flag
_atom_site_refinement_flags
_atom_site_disorder_assembly
_atom_site_disorder_group
Rh(1) Rh 0.19953(6) 0.44233(5) 0.27798(3) 0.0465(2) Uani 1.00 d . . .
Rh(2) Rh -0.12369(6) 0.08068(5) 0.22144(3) 0.0391(2) Uani 1.00 d . . .
P(1) P 0.1506(2) 0.2588(2) 0.22181(9) 0.0452(7) Uani 1.00 d . . .
P(2) P 0.0145(2) 0.3033(2) 0.32383(9) 0.0451(7) Uani 1.00 d . . .
P(3) P -0.1933(2) 0.2803(1) 0.27753(9) 0.0389(7) Uani 1.00 d . . .
P(4) P -0.0574(2) 0.2890(2) 0.16916(9) 0.0417(7) Uani 1.00 d . . .
P(5) P 0.4575(2) 0.2596(1) -0.06558(8) 0.0311(6) Uani 1.00 d . . .
P(6) P 0.6399(2) 0.2907(1) 0.00091(8) 0.0296(6) Uani 1.00 d . . .
P(7) P 0.3028(2) 0.1634(1) 0.51868(8) 0.0354(6) Uani 1.00 d . . .
P(8) P 0.4471(2) 0.2230(1) 0.59372(8) 0.0375(6) Uani 1.00 d . . .
O(1) O 0.2218(4) 0.3334(4) 0.2285(2) 0.053(2) Uani 1.00 d . . .
O(2) O 0.0425(5) 0.4010(4) 0.3079(3) 0.069(2) Uani 1.00 d . . .
O(3) O -0.1815(5) 0.1767(3) 0.2781(2) 0.052(2) Uani 1.00 d . . .
O(4) O -0.0584(5) 0.1870(4) 0.1688(2) 0.051(2) Uani 1.00 d . . .
O(5) O 0.2051(5) 0.1702(4) 0.2042(2) 0.063(2) Uani 1.00 d . . .
O(6) O 0.0702(4) 0.2391(4) 0.2768(2) 0.045(2) Uani 1.00 d . . .
O(7) O 0.0404(5) 0.2571(5) 0.3757(2) 0.075(2) Uani 1.00 d . . .
O(8) O -0.1152(4) 0.3056(4) 0.3197(2) 0.057(2) Uani 1.00 d . . .
O(9) O -0.3039(4) 0.3296(4) 0.2902(2) 0.054(2) Uani 1.00 d . . .
O(10) O -0.1361(4) 0.3250(3) 0.2211(2) 0.047(2) Uani 1.00 d . . .
O(11) O -0.0840(5) 0.3508(4) 0.1215(2) 0.058(2) Uani 1.00 d . . .
O(12) O 0.0643(4) 0.3089(4) 0.1818(2) 0.048(2) Uani 1.00 d . . .
N(1) N 0.5339(5) 0.3017(4) -0.0305(2) 0.038(2) Uani 1.00 d . . .
N(2) N 0.3895(5) 0.1586(4) 0.5617(2) 0.039(2) Uani 1.00 d . . .
N(3) N -0.016(1) 0.7009(8) 0.1538(5) 0.154(6) Uani 1.00 d . . .
N(4) N 0.1320(9) -0.1291(7) 0.3643(4) 0.096(4) Uani 1.00 d . . .
C(1) C 0.3706(7) 0.4632(6) 0.2654(4) 0.049(3) Uani 1.00 d . . .
C(2) C 0.3140(8) 0.5176(7) 0.2271(4) 0.063(4) Uani 1.00 d . . .
C(3) C 0.280(1) 0.6214(8) 0.2274(5) 0.097(5) Uani 1.00 d . . .
C(4) C 0.217(1) 0.6491(8) 0.2793(6) 0.108(5) Uani 1.00 d . . .
C(5) C 0.1574(8) 0.5691(7) 0.3116(5) 0.074(4) Uani 1.00 d . . .
C(6) C 0.2073(9) 0.5047(8) 0.3482(4) 0.070(4) Uani 1.00 d . . .
C(7) C 0.3261(10) 0.4995(8) 0.3619(4) 0.089(4) Uani 1.00 d . . .
C(8) C 0.4120(8) 0.4986(7) 0.3125(4) 0.073(4) Uani 1.00 d . . .
C(9) C -0.1418(8) -0.0384(6) 0.2778(3) 0.051(3) Uani 1.00 d . . .
C(10) C -0.2425(8) -0.0070(6) 0.2571(4) 0.058(3) Uani 1.00 d . . .
C(11) C -0.2876(8) -0.0532(7) 0.2147(4) 0.070(4) Uani 1.00 d . . .
C(12) C -0.2013(9) -0.0718(7) 0.1657(4) 0.071(4) Uani 1.00 d . . .
C(13) C -0.1147(8) -0.0016(6) 0.1571(3) 0.053(3) Uani 1.00 d . . .
C(14) C -0.0133(7) -0.0148(5) 0.1793(3) 0.045(3) Uani 1.00 d . . .
C(15) C 0.0258(8) -0.0977(6) 0.2166(4) 0.061(3) Uani 1.00 d . . .
C(16) C -0.0665(8) -0.1230(6) 0.2615(4) 0.060(3) Uani 1.00 d . . .
C(17) C 0.5206(6) 0.1524(5) -0.0927(3) 0.034(2) Uani 1.00 d . . .
C(18) C 0.4661(7) 0.0727(6) -0.0876(3) 0.049(3) Uani 1.00 d . . .
C(19) C 0.5156(9) -0.0076(6) -0.1088(4) 0.062(3) Uani 1.00 d . . .
C(20) C 0.6228(9) -0.0113(6) -0.1343(3) 0.059(3) Uani 1.00 d . . .
C(21) C 0.6786(7) 0.0659(8) -0.1395(3) 0.059(3) Uani 1.00 d . . .
C(22) C 0.6285(7) 0.1485(6) -0.1199(3) 0.045(3) Uani 1.00 d . . .
C(23) C 0.4256(6) 0.3424(5) -0.1223(3) 0.033(2) Uani 1.00 d . . .
C(24) C 0.4094(7) 0.3133(5) -0.1708(3) 0.046(3) Uani 1.00 d . . .
C(25) C 0.3772(7) 0.3778(7) -0.2116(3) 0.056(3) Uani 1.00 d . . .
C(26) C 0.3614(8) 0.4714(7) -0.2047(4) 0.063(3) Uani 1.00 d . . .
C(27) C 0.3765(8) 0.5007(6) -0.1565(4) 0.062(3) Uani 1.00 d . . .
C(28) C 0.4084(7) 0.4362(6) -0.1149(4) 0.052(3) Uani 1.00 d . . .
C(29) C 0.3232(6) 0.2406(5) -0.0283(3) 0.030(2) Uani 1.00 d . . .
C(30) C 0.2241(7) 0.2629(6) -0.0510(3) 0.046(3) Uani 1.00 d . . .
C(31) C 0.1234(7) 0.2532(7) -0.0202(4) 0.061(3) Uani 1.00 d . . .
C(32) C 0.1173(7) 0.2219(6) 0.0330(4) 0.056(3) Uani 1.00 d . . .
C(33) C 0.2141(8) 0.1981(6) 0.0562(3) 0.053(3) Uani 1.00 d . . .
C(34) C 0.3183(7) 0.2061(5) 0.0260(3) 0.044(3) Uani 1.00 d . . .
C(35) C 0.7404(6) 0.1914(5) -0.0132(3) 0.031(2) Uani 1.00 d . . .
C(36) C 0.7161(7) 0.1032(6) 0.0066(3) 0.050(3) Uani 1.00 d . . .
C(37) C 0.7907(9) 0.0253(6) -0.0066(3) 0.058(3) Uani 1.00 d . . .
C(38) C 0.8872(7) 0.0367(6) -0.0400(3) 0.049(3) Uani 1.00 d . . .
C(39) C 0.9112(7) 0.1231(6) -0.0601(4) 0.053(3) Uani 1.00 d . . .
C(40) C 0.8391(6) 0.2012(5) -0.0467(3) 0.038(2) Uani 1.00 d . . .
C(41) C 0.5973(6) 0.2772(5) 0.0729(3) 0.031(2) Uani 1.00 d . . .
C(42) C 0.4891(7) 0.3119(6) 0.0911(3) 0.043(3) Uani 1.00 d . . .
C(43) C 0.4501(8) 0.2972(7) 0.1452(4) 0.063(3) Uani 1.00 d . . .
C(44) C 0.5206(10) 0.2487(7) 0.1801(3) 0.067(4) Uani 1.00 d . . .
C(45) C 0.6287(8) 0.2193(6) 0.1628(3) 0.054(3) Uani 1.00 d . . .
C(46) C 0.6687(7) 0.2320(6) 0.1088(3) 0.044(3) Uani 1.00 d . . .
C(47) C 0.7140(6) 0.3921(5) -0.0159(3) 0.030(2) Uani 1.00 d . . .
C(48) C 0.7864(7) 0.4145(6) 0.0183(3) 0.045(3) Uani 1.00 d . . .
C(49) C 0.8501(7) 0.4882(6) 0.0021(4) 0.056(3) Uani 1.00 d . . .
C(50) C 0.8441(8) 0.5376(6) -0.0473(4) 0.058(3) Uani 1.00 d . . .
C(51) C 0.7738(8) 0.5159(6) -0.0804(4) 0.057(3) Uani 1.00 d . . .
C(52) C 0.7085(7) 0.4433(6) -0.0649(3) 0.046(3) Uani 1.00 d . . .
C(53) C 0.1894(7) 0.2539(6) 0.5283(3) 0.042(3) Uani 1.00 d . . .
C(54) C 0.0914(8) 0.2366(7) 0.5613(3) 0.055(3) Uani 1.00 d . . .
C(55) C 0.0124(8) 0.3103(9) 0.5756(4) 0.077(4) Uani 1.00 d . . .
C(56) C 0.0305(10) 0.4004(9) 0.5575(5) 0.088(5) Uani 1.00 d . . .
C(57) C 0.1258(10) 0.4188(7) 0.5240(4) 0.075(4) Uani 1.00 d . . .
C(58) C 0.2041(8) 0.3457(7) 0.5096(4) 0.057(3) Uani 1.00 d . . .
C(59) C 0.3670(6) 0.1850(5) 0.4506(3) 0.035(2) Uani 1.00 d . . .
C(60) C 0.3041(7) 0.2194(6) 0.4089(3) 0.045(3) Uani 1.00 d . . .
C(61) C 0.3563(8) 0.2430(6) 0.3579(3) 0.056(3) Uani 1.00 d . . .
C(62) C 0.4716(9) 0.2323(7) 0.3490(4) 0.063(3) Uani 1.00 d . . .
C(63) C 0.5350(7) 0.1961(7) 0.3891(4) 0.064(3) Uani 1.00 d . . .
C(64) C 0.4832(7) 0.1710(6) 0.4400(3) 0.052(3) Uani 1.00 d . . .
C(65) C 0.2428(7) 0.0547(5) 0.5275(3) 0.041(3) Uani 1.00 d . . .
C(66) C 0.191(1) 0.0246(8) 0.4878(4) 0.090(4) Uani 1.00 d . . .
C(67) C 0.137(1) -0.0534(9) 0.4974(5) 0.114(5) Uani 1.00 d . . .
C(68) C 0.1320(10) -0.1042(7) 0.5478(5) 0.082(4) Uani 1.00 d . . .
C(69) C 0.1844(8) -0.0767(6) 0.5859(4) 0.058(3) Uani 1.00 d . . .
C(70) C 0.2399(7) 0.0024(6) 0.5760(3) 0.050(3) Uani 1.00 d . . .
C(71) C 0.5111(6) 0.1487(6) 0.6454(3) 0.035(2) Uani 1.00 d . . .
C(72) C 0.5428(7) 0.1864(6) 0.6890(3) 0.053(3) Uani 1.00 d . . .
C(73) C 0.5924(9) 0.1311(8) 0.7292(4) 0.072(4) Uani 1.00 d . . .
C(74) C 0.6097(8) 0.0369(8) 0.7260(4) 0.065(4) Uani 1.00 d . . .
C(75) C 0.5786(9) -0.0016(6) 0.6845(5) 0.070(4) Uani 1.00 d . . .
C(76) C 0.5284(8) 0.0544(6) 0.6433(4) 0.060(3) Uani 1.00 d . . .
C(77) C 0.5541(7) 0.2815(6) 0.5519(3) 0.044(3) Uani 1.00 d . . .
C(78) C 0.6677(8) 0.2578(7) 0.5564(4) 0.068(4) Uani 1.00 d . . .
C(79) C 0.7474(9) 0.3006(9) 0.5185(6) 0.101(5) Uani 1.00 d . . .
C(80) C 0.712(1) 0.3620(9) 0.4782(5) 0.096(5) Uani 1.00 d . . .
C(81) C 0.604(1) 0.3851(8) 0.4755(5) 0.092(5) Uani 1.00 d . . .
C(82) C 0.5239(8) 0.3464(7) 0.5112(4) 0.069(4) Uani 1.00 d . . .
C(83) C 0.3520(7) 0.3100(5) 0.6266(3) 0.037(2) Uani 1.00 d . . .
C(84) C 0.2513(7) 0.2853(6) 0.6540(3) 0.046(3) Uani 1.00 d . . .
C(85) C 0.1755(7) 0.3497(7) 0.6800(4) 0.056(3) Uani 1.00 d . . .
C(86) C 0.1974(8) 0.4404(6) 0.6767(4) 0.055(3) Uani 1.00 d . . .
C(87) C 0.2970(9) 0.4671(6) 0.6513(4) 0.054(3) Uani 1.00 d . . .
C(88) C 0.3742(7) 0.4023(6) 0.6262(3) 0.049(3) Uani 1.00 d . . .
C(89) C -0.0278(10) 0.6274(8) 0.1661(4) 0.072(4) Uani 1.00 d . . .
C(90) C -0.040(1) 0.5323(8) 0.1792(5) 0.109(5) Uani 1.00 d . . .
C(91) C 0.1214(9) -0.0530(9) 0.3492(4) 0.075(4) Uani 1.00 d . . .
C(92) C 0.1088(9) 0.0433(8) 0.3300(5) 0.085(4) Uani 1.00 d . . .
H(1) H 0.3848 0.3980 0.2618 0.0585 Uiso 1.00 calc . . .
H(2) H 0.2952 0.4876 0.1982 0.0758 Uiso 1.00 calc . . .
H(3) H 0.2334 0.6407 0.1994 0.1166 Uiso 1.00 calc . . .
H(4) H 0.3455 0.6526 0.2205 0.1166 Uiso 1.00 calc . . .
H(5) H 0.1617 0.7001 0.2717 0.1290 Uiso 1.00 calc . . .
H(6) H 0.2679 0.6681 0.3006 0.1290 Uiso 1.00 calc . . .
H(7) H 0.0824 0.5638 0.3060 0.0884 Uiso 1.00 calc . . .
H(8) H 0.1626 0.4589 0.3667 0.0837 Uiso 1.00 calc . . .
H(9) H 0.3415 0.4439 0.3848 0.1059 Uiso 1.00 calc . . .
H(10) H 0.3325 0.5523 0.3802 0.1059 Uiso 1.00 calc . . .
H(11) H 0.4304 0.5605 0.3023 0.0878 Uiso 1.00 calc . . .
H(12) H 0.4774 0.4593 0.3214 0.0878 Uiso 1.00 calc . . .
H(13) H -0.1194 -0.0041 0.3040 0.0608 Uiso 1.00 calc . . .
H(14) H -0.2855 0.0467 0.2706 0.0690 Uiso 1.00 calc . . .
H(15) H -0.3501 -0.0138 0.2027 0.0836 Uiso 1.00 calc . . .
H(16) H -0.3112 -0.1114 0.2305 0.0836 Uiso 1.00 calc . . .
H(17) H -0.2394 -0.0670 0.1345 0.0852 Uiso 1.00 calc . . .
H(18) H -0.1638 -0.1330 0.1712 0.0852 Uiso 1.00 calc . . .
H(19) H -0.1309 0.0550 0.1350 0.0636 Uiso 1.00 calc . . .
H(20) H 0.0356 0.0326 0.1700 0.0538 Uiso 1.00 calc . . .
H(21) H 0.0881 -0.0833 0.2325 0.0731 Uiso 1.00 calc . . .
H(22) H 0.0483 -0.1500 0.1963 0.0731 Uiso 1.00 calc . . .
H(23) H -0.1101 -0.1648 0.2490 0.0719 Uiso 1.00 calc . . .
H(24) H -0.0328 -0.1529 0.2920 0.0719 Uiso 1.00 calc . . .
H(25) H 0.3925 0.0738 -0.0690 0.0591 Uiso 1.00 calc . . .
H(26) H 0.4756 -0.0609 -0.1058 0.0745 Uiso 1.00 calc . . .
H(27) H 0.6581 -0.0674 -0.1483 0.0704 Uiso 1.00 calc . . .
H(28) H 0.7534 0.0629 -0.1569 0.0702 Uiso 1.00 calc . . .
H(29) H 0.6677 0.2023 -0.1249 0.0532 Uiso 1.00 calc . . .
H(30) H 0.4205 0.2486 -0.1761 0.0550 Uiso 1.00 calc . . .
H(31) H 0.3657 0.3574 -0.2450 0.0674 Uiso 1.00 calc . . .
H(32) H 0.3400 0.5158 -0.2333 0.0759 Uiso 1.00 calc . . .
H(33) H 0.3650 0.5655 -0.1516 0.0737 Uiso 1.00 calc . . .
H(34) H 0.4184 0.4567 -0.0813 0.0622 Uiso 1.00 calc . . .
H(35) H 0.2257 0.2851 -0.0881 0.0552 Uiso 1.00 calc . . .
H(36) H 0.0559 0.2686 -0.0365 0.0722 Uiso 1.00 calc . . .
H(37) H 0.0465 0.2168 0.0538 0.0663 Uiso 1.00 calc . . .
H(38) H 0.2106 0.1758 0.0933 0.0633 Uiso 1.00 calc . . .
H(39) H 0.3854 0.1881 0.0423 0.0527 Uiso 1.00 calc . . .
H(40) H 0.6483 0.0951 0.0295 0.0598 Uiso 1.00 calc . . .
H(41) H 0.7744 -0.0357 0.0078 0.0689 Uiso 1.00 calc . . .
H(42) H 0.9377 -0.0164 -0.0492 0.0587 Uiso 1.00 calc . . .
H(43) H 0.9781 0.1305 -0.0837 0.0632 Uiso 1.00 calc . . .
H(44) H 0.8574 0.2619 -0.0606 0.0452 Uiso 1.00 calc . . .
H(45) H 0.4416 0.3456 0.0665 0.0516 Uiso 1.00 calc . . .
H(46) H 0.3756 0.3204 0.1582 0.0752 Uiso 1.00 calc . . .
H(47) H 0.4929 0.2355 0.2170 0.0797 Uiso 1.00 calc . . .
H(48) H 0.6772 0.1898 0.1881 0.0648 Uiso 1.00 calc . . .
H(49) H 0.7441 0.2102 0.0965 0.0531 Uiso 1.00 calc . . .
H(50) H 0.7921 0.3798 0.0524 0.0540 Uiso 1.00 calc . . .
H(51) H 0.8986 0.5047 0.0256 0.0668 Uiso 1.00 calc . . .
H(52) H 0.8894 0.5871 -0.0583 0.0698 Uiso 1.00 calc . . .
H(53) H 0.7690 0.5506 -0.1146 0.0682 Uiso 1.00 calc . . .
H(54) H 0.6592 0.4288 -0.0886 0.0550 Uiso 1.00 calc . . .
H(55) H 0.0786 0.1741 0.5742 0.0661 Uiso 1.00 calc . . .
H(56) H -0.0547 0.2983 0.5981 0.0922 Uiso 1.00 calc . . .
H(57) H -0.0232 0.4507 0.5681 0.1058 Uiso 1.00 calc . . .
H(58) H 0.1376 0.4813 0.5108 0.0900 Uiso 1.00 calc . . .
H(59) H 0.2698 0.3586 0.4862 0.0682 Uiso 1.00 calc . . .
H(60) H 0.2245 0.2266 0.4154 0.0536 Uiso 1.00 calc . . .
H(61) H 0.3131 0.2665 0.3293 0.0664 Uiso 1.00 calc . . .
H(62) H 0.5079 0.2505 0.3142 0.0755 Uiso 1.00 calc . . .
H(63) H 0.6146 0.1882 0.3820 0.0763 Uiso 1.00 calc . . .
H(64) H 0.5270 0.1441 0.4678 0.0625 Uiso 1.00 calc . . .
H(65) H 0.1937 0.0589 0.4532 0.1070 Uiso 1.00 calc . . .
H(66) H 0.1030 -0.0736 0.4694 0.1359 Uiso 1.00 calc . . .
H(67) H 0.0918 -0.1574 0.5550 0.0976 Uiso 1.00 calc . . .
H(68) H 0.1838 -0.1119 0.6202 0.0694 Uiso 1.00 calc . . .
H(69) H 0.2768 0.0208 0.6037 0.0598 Uiso 1.00 calc . . .
H(70) H 0.5300 0.2521 0.6909 0.0638 Uiso 1.00 calc . . .
H(71) H 0.6140 0.1578 0.7587 0.0854 Uiso 1.00 calc . . .
H(72) H 0.6444 -0.0023 0.7534 0.0771 Uiso 1.00 calc . . .
H(73) H 0.5910 -0.0674 0.6832 0.0835 Uiso 1.00 calc . . .
H(74) H 0.5065 0.0270 0.6142 0.0712 Uiso 1.00 calc . . .
H(75) H 0.6916 0.2135 0.5846 0.0813 Uiso 1.00 calc . . .
H(76) H 0.8253 0.2862 0.5215 0.1210 Uiso 1.00 calc . . .
H(77) H 0.7655 0.3888 0.4516 0.1148 Uiso 1.00 calc . . .
H(78) H 0.5805 0.4304 0.4476 0.1103 Uiso 1.00 calc . . .
H(79) H 0.4467 0.3646 0.5077 0.0821 Uiso 1.00 calc . . .
H(80) H 0.2342 0.2228 0.6550 0.0552 Uiso 1.00 calc . . .
H(81) H 0.1085 0.3310 0.7000 0.0665 Uiso 1.00 calc . . .
H(82) H 0.1427 0.4856 0.6923 0.0654 Uiso 1.00 calc . . .
H(83) H 0.3129 0.5298 0.6510 0.0640 Uiso 1.00 calc . . .
H(84) H 0.4433 0.4210 0.6084 0.0588 Uiso 1.00 calc . . .
H(85) H -0.0462 0.5184 0.2173 0.1309 Uiso 1.00 calc . . .
H(86) H 0.0230 0.4955 0.1630 0.1309 Uiso 1.00 calc . . .
H(87) H -0.1064 0.5184 0.1663 0.1309 Uiso 1.00 calc . . .
H(88) H 0.0410 0.0576 0.3139 0.1013 Uiso 1.00 calc . . .
H(89) H 0.1705 0.0565 0.3039 0.1013 Uiso 1.00 calc . . .
H(90) H 0.1066 0.0803 0.3592 0.1013 Uiso 1.00 calc . . .

loop_
_atom_site_aniso_label
_atom_site_aniso_U_11
_atom_site_aniso_U_22
_atom_site_aniso_U_33
_atom_site_aniso_U_12
_atom_site_aniso_U_13
_atom_site_aniso_U_23
Rh(1) 0.0389(4) 0.0477(5) 0.0521(5) -0.0097(4) 0.0042(3) -0.0075(4)
Rh(2) 0.0424(4) 0.0344(4) 0.0399(4) -0.0075(3) 0.0020(3) -0.0050(3)
P(1) 0.037(1) 0.053(2) 0.045(1) -0.004(1) 0.002(1) -0.011(1)
P(2) 0.038(1) 0.053(2) 0.045(1) -0.009(1) 0.002(1) -0.006(1)
P(3) 0.039(1) 0.037(1) 0.040(1) -0.008(1) 0.001(1) -0.004(1)
P(4) 0.047(1) 0.044(1) 0.035(1) -0.012(1) -0.003(1) 0.001(1)
P(5) 0.028(1) 0.037(1) 0.030(1) -0.0059(10) -0.0056(9) -0.0015(9)
P(6) 0.027(1) 0.034(1) 0.029(1) -0.0057(9) -0.0055(9) -0.0031(9)
P(7) 0.036(1) 0.039(1) 0.031(1) -0.004(1) -0.0055(10) -0.0014(10)
P(8) 0.039(1) 0.036(1) 0.038(1) -0.003(1) -0.009(1) -0.002(1)
O(1) 0.039(3) 0.074(4) 0.051(4) -0.021(3) 0.008(3) -0.022(3)
O(2) 0.046(4) 0.055(4) 0.102(5) -0.015(3) 0.029(4) -0.025(4)
O(3) 0.087(5) 0.032(3) 0.035(3) -0.013(3) 0.011(3) -0.006(3)
O(4) 0.064(4) 0.040(4) 0.049(4) -0.018(3) 0.009(3) -0.007(3)
O(5) 0.061(4) 0.059(4) 0.061(4) 0.012(3) 0.009(3) -0.019(3)
O(6) 0.041(3) 0.052(4) 0.041(3) -0.004(3) 0.002(3) -0.004(3)
O(7) 0.082(5) 0.104(5) 0.041(4) -0.009(4) -0.018(3) -0.005(4)
O(8) 0.041(4) 0.077(4) 0.057(4) -0.011(3) -0.001(3) -0.027(3)
O(9) 0.034(3) 0.058(4) 0.066(4) -0.005(3) 0.006(3) -0.003(3)
O(10) 0.055(4) 0.037(3) 0.047(4) -0.006(3) 0.003(3) 0.001(3)
O(11) 0.067(4) 0.065(4) 0.044(4) -0.016(3) -0.014(3) 0.011(3)
O(12) 0.044(4) 0.050(4) 0.050(4) -0.013(3) -0.005(3) 0.002(3)
N(1) 0.034(4) 0.042(4) 0.042(4) -0.006(3) -0.010(3) -0.008(3)
N(2) 0.044(4) 0.038(4) 0.037(4) -0.004(3) -0.013(3) -0.003(3)
N(3) 0.24(2) 0.078(8) 0.15(1) -0.049(10) -0.001(10) 0.001(8)
N(4) 0.115(9) 0.074(7) 0.095(8) -0.007(7) -0.022(6) 0.019(6)
C(1) 0.034(5) 0.062(6) 0.057(6) -0.026(5) 0.002(4) -0.015(5)
C(2) 0.049(6) 0.078(8) 0.067(7) -0.030(6) -0.009(5) 0.002(6)
C(3) 0.095(10) 0.070(9) 0.12(1) -0.032(7) -0.007(8) 0.033(8)
C(4) 0.089(10) 0.054(8) 0.18(1) -0.019(7) 0.007(9) -0.010(8)
C(5) 0.056(7) 0.054(7) 0.114(10) -0.010(6) 0.002(7) -0.027(7)
C(6) 0.072(8) 0.073(8) 0.068(7) -0.026(6) 0.024(6) -0.034(6)
C(7) 0.090(9) 0.113(10) 0.073(8) -0.039(8) 0.002(7) -0.038(7)
C(8) 0.068(7) 0.090(8) 0.074(7) -0.033(6) -0.010(6) -0.027(6)
C(9) 0.053(6) 0.043(6) 0.056(6) -0.014(5) 0.004(5) -0.003(4)
C(10) 0.064(7) 0.034(5) 0.073(7) -0.016(5) 0.014(6) -0.009(5)
C(11) 0.061(7) 0.056(7) 0.096(8) -0.023(5) -0.009(6) -0.002(6)
C(12) 0.076(8) 0.076(8) 0.072(7) -0.019(6) -0.026(6) -0.015(6)
C(13) 0.072(7) 0.043(6) 0.044(6) 0.002(5) -0.010(5) -0.007(4)
C(14) 0.055(6) 0.036(5) 0.042(5) -0.007(4) 0.005(4) -0.005(4)
C(15) 0.054(6) 0.059(6) 0.070(7) 0.000(5) -0.003(5) -0.013(5)
C(16) 0.066(7) 0.049(6) 0.064(7) -0.003(5) -0.012(5) 0.004(5)
C(17) 0.034(5) 0.043(5) 0.024(4) -0.001(4) -0.008(4) -0.003(4)
C(18) 0.048(6) 0.044(6) 0.055(6) -0.009(5) 0.008(5) -0.013(5)
C(19) 0.079(8) 0.046(6) 0.059(6) -0.012(5) 0.009(6) -0.007(5)
C(20) 0.090(8) 0.044(6) 0.038(6) 0.010(6) -0.007(5) -0.004(5)
C(21) 0.047(6) 0.093(8) 0.032(5) 0.025(6) -0.005(4) -0.022(5)
C(22) 0.030(5) 0.073(7) 0.035(5) -0.014(5) -0.006(4) -0.009(4)
C(23) 0.032(5) 0.040(5) 0.026(4) -0.008(4) -0.006(4) 0.007(4)
C(24) 0.058(6) 0.040(5) 0.039(5) 0.002(4) -0.014(4) 0.004(4)
C(25) 0.060(6) 0.076(7) 0.030(5) 0.010(6) -0.013(4) 0.003(5)
C(26) 0.054(6) 0.072(8) 0.056(7) 0.006(6) -0.013(5) 0.028(6)
C(27) 0.074(7) 0.043(6) 0.067(7) -0.005(5) -0.018(6) 0.007(5)
C(28) 0.062(6) 0.041(6) 0.058(6) -0.020(5) -0.019(5) 0.002(5)
C(29) 0.029(4) 0.037(5) 0.025(4) -0.008(4) -0.007(3) -0.004(3)
C(30) 0.038(5) 0.051(6) 0.048(6) -0.006(4) -0.003(4) 0.002(4)
C(31) 0.030(5) 0.073(7) 0.080(8) -0.008(5) -0.001(5) -0.015(6)
C(32) 0.035(6) 0.054(6) 0.074(7) -0.011(5) 0.021(5) -0.017(5)
C(33) 0.064(7) 0.052(6) 0.040(5) -0.018(5) 0.019(5) -0.009(4)
C(34) 0.049(6) 0.041(5) 0.047(6) -0.018(4) -0.011(4) -0.002(4)
C(35) 0.037(5) 0.034(5) 0.025(4) -0.011(4) -0.005(4) -0.006(3)
C(36) 0.053(6) 0.046(6) 0.049(6) -0.007(5) 0.012(5) -0.011(5)
C(37) 0.086(8) 0.033(5) 0.050(6) -0.009(5) 0.004(5) 0.002(4)
C(38) 0.045(6) 0.051(6) 0.051(6) 0.004(5) 0.000(5) -0.018(5)
C(39) 0.039(5) 0.054(6) 0.066(6) -0.010(5) 0.009(5) -0.022(5)
C(40) 0.036(5) 0.037(5) 0.043(5) -0.014(4) 0.003(4) -0.005(4)
C(41) 0.029(4) 0.036(5) 0.031(4) -0.014(4) -0.005(4) -0.003(4)
C(42) 0.036(5) 0.056(6) 0.039(5) -0.006(4) 0.002(4) -0.013(4)
C(43) 0.047(6) 0.083(8) 0.059(7) -0.002(5) 0.008(5) -0.029(6)
C(44) 0.092(9) 0.078(8) 0.030(5) -0.024(7) 0.013(6) -0.010(5)
C(45) 0.073(7) 0.060(6) 0.032(5) -0.011(5) -0.014(5) -0.002(5)
C(46) 0.039(5) 0.053(6) 0.042(5) -0.005(4) -0.006(4) -0.008(4)
C(47) 0.022(4) 0.034(5) 0.032(5) 0.001(4) -0.004(3) -0.004(4)
C(48) 0.050(6) 0.052(6) 0.037(5) -0.011(5) -0.014(4) -0.004(4)
C(49) 0.056(6) 0.058(6) 0.063(7) -0.030(5) -0.016(5) -0.015(5)
C(50) 0.063(7) 0.039(6) 0.075(7) -0.027(5) 0.000(6) 0.001(5)
C(51) 0.069(7) 0.042(6) 0.061(6) -0.020(5) -0.018(5) 0.014(5)
C(52) 0.037(5) 0.044(5) 0.061(6) -0.007(4) -0.018(4) 0.001(5)
C(53) 0.043(5) 0.046(6) 0.038(5) -0.002(4) -0.009(4) 0.000(4)
C(54) 0.044(6) 0.072(7) 0.049(6) -0.001(5) -0.008(5) -0.004(5)
C(55) 0.037(6) 0.12(1) 0.070(8) 0.019(7) -0.002(5) -0.015(7)
C(56) 0.077(9) 0.094(10) 0.081(9) 0.043(8) -0.004(7) -0.014(8)
C(57) 0.091(9) 0.053(7) 0.072(8) 0.015(6) -0.003(7) 0.002(6)
C(58) 0.053(6) 0.059(7) 0.057(6) 0.002(5) -0.005(5) -0.004(5)
C(59) 0.035(5) 0.041(5) 0.029(4) -0.005(4) -0.004(4) -0.002(4)
C(60) 0.047(5) 0.054(6) 0.036(5) -0.014(5) -0.012(4) 0.002(4)
C(61) 0.070(7) 0.064(6) 0.031(5) 0.000(5) -0.017(5) 0.007(5)
C(62) 0.071(7) 0.073(7) 0.040(6) -0.012(6) 0.012(5) 0.001(5)
C(63) 0.039(6) 0.095(8) 0.055(7) -0.004(5) 0.011(5) -0.017(6)
C(64) 0.045(6) 0.058(6) 0.050(6) 0.007(5) -0.007(5) -0.003(5)
C(65) 0.043(5) 0.041(5) 0.040(5) -0.015(4) 0.002(4) -0.007(4)
C(66) 0.14(1) 0.105(9) 0.041(6) -0.087(8) -0.032(7) 0.009(6)
C(67) 0.18(1) 0.12(1) 0.068(8) -0.10(1) -0.035(9) -0.007(8)
C(68) 0.109(10) 0.073(8) 0.070(8) -0.044(7) -0.010(7) -0.003(6)
C(69) 0.054(6) 0.051(6) 0.066(7) -0.006(5) 0.006(5) -0.005(5)
C(70) 0.055(6) 0.054(6) 0.045(6) -0.014(5) -0.012(5) -0.004(5)
C(71) 0.034(5) 0.045(5) 0.029(5) -0.003(4) -0.013(4) -0.003(4)
C(72) 0.067(7) 0.057(6) 0.040(5) -0.003(5) -0.022(5) -0.005(5)
C(73) 0.092(8) 0.080(8) 0.043(6) 0.015(7) -0.025(6) -0.015(6)
C(74) 0.060(7) 0.081(8) 0.048(6) 0.002(6) -0.012(5) 0.012(6)
C(75) 0.093(8) 0.023(5) 0.096(9) 0.005(5) -0.030(7) -0.001(5)
C(76) 0.078(7) 0.045(6) 0.060(6) 0.000(5) -0.035(6) -0.001(5)
C(77) 0.046(6) 0.042(5) 0.042(5) 0.000(4) 0.001(4) -0.007(4)
C(78) 0.050(7) 0.068(7) 0.083(8) -0.002(6) -0.012(6) 0.002(6)
C(79) 0.047(7) 0.12(1) 0.13(1) -0.024(7) 0.014(8) 0.001(9)
C(80) 0.10(1) 0.083(9) 0.09(1) -0.036(8) 0.027(9) 0.009(7)
C(81) 0.092(10) 0.084(9) 0.093(9) -0.019(8) -0.009(8) 0.032(7)
C(82) 0.054(6) 0.062(7) 0.086(8) -0.013(5) -0.003(6) 0.017(6)
C(83) 0.042(5) 0.033(5) 0.037(5) 0.000(4) -0.017(4) -0.001(4)
C(84) 0.051(6) 0.040(5) 0.052(6) -0.012(4) -0.005(5) -0.011(4)
C(85) 0.040(6) 0.062(7) 0.064(6) -0.003(5) 0.000(5) -0.008(5)
C(86) 0.061(7) 0.047(6) 0.054(6) 0.011(5) -0.013(5) -0.006(5)
C(87) 0.073(7) 0.040(6) 0.048(6) -0.001(5) -0.015(5) -0.003(5)
C(88) 0.054(6) 0.049(6) 0.043(5) -0.004(5) -0.005(4) 0.002(4)
C(89) 0.093(9) 0.051(7) 0.068(7) -0.011(7) -0.001(6) -0.003(6)
C(90) 0.12(1) 0.065(8) 0.13(1) -0.015(8) 0.026(8) -0.001(8)
C(91) 0.081(8) 0.071(8) 0.069(8) 0.003(7) -0.016(6) 0.003(7)
C(92) 0.074(8) 0.071(8) 0.106(9) -0.005(6) -0.005(7) -0.004(7)

loop_
_atom_type_symbol
_atom_type_description
_atom_type_scat_dispersion_real
_atom_type_scat_dispersion_imag
_atom_type_scat_source
C C 0.003 0.002
;International Tables for Crystallography
(1992, Vol. C, Tables 4.2.6.8 and 6.1.1.1)
;
H H 0.000 0.000
;International Tables for Crystallography
(1992, Vol. C, Table 6.1.1.2)
;
Rh Rh -1.118 0.919
;International Tables for Crystallography
(1992, Vol. C, Tables 4.2.6.8 and 6.1.1.1)
;
O O 0.011 0.006
;International Tables for Crystallography
(1992, Vol. C, Tables 4.2.6.8 and 6.1.1.1)
;
P P 0.102 0.094
;International Tables for Crystallography
(1992, Vol. C, Tables 4.2.6.8 and 6.1.1.1)
;
N N 0.006 0.003
;International Tables for Crystallography
(1992, Vol. C, Tables 4.2.6.8 and 6.1.1.1)
;

loop_
_geom_angle_atom_site_label_1
_geom_angle_atom_site_label_2
_geom_angle_atom_site_label_3
_geom_angle
_geom_angle_site_symmetry_1
_geom_angle_site_symmetry_2
_geom_angle_site_symmetry_3
_geom_angle_publ_flag
O(1) Rh(1) O(2) 88.3(2) . . . yes
O(1) Rh(1) C(1) 93.2(3) . . . yes
O(1) Rh(1) C(2) 92.4(3) . . . yes
O(1) Rh(1) C(5) 165.7(4) . . . yes
O(1) Rh(1) C(6) 155.7(4) . . . yes
O(2) Rh(1) C(1) 165.4(3) . . . yes
O(2) Rh(1) C(2) 156.3(3) . . . yes
O(2) Rh(1) C(5) 90.6(3) . . . yes
O(2) Rh(1) C(6) 90.9(3) . . . yes
C(1) Rh(1) C(2) 38.2(3) . . . yes
C(1) Rh(1) C(5) 91.4(4) . . . yes
C(1) Rh(1) C(6) 81.7(4) . . . yes
C(2) Rh(1) C(5) 82.9(4) . . . yes
C(2) Rh(1) C(6) 97.8(4) . . . yes
C(5) Rh(1) C(6) 38.6(4) . . . yes
O(3) Rh(2) O(4) 89.9(2) . . . yes
O(3) Rh(2) C(9) 94.3(3) . . . yes
O(3) Rh(2) C(10) 90.3(3) . . . yes
O(3) Rh(2) C(13) 162.3(3) . . . yes
O(3) Rh(2) C(14) 158.6(3) . . . yes
O(4) Rh(2) C(9) 163.8(3) . . . yes
O(4) Rh(2) C(10) 157.2(3) . . . yes
O(4) Rh(2) C(13) 89.8(3) . . . yes
O(4) Rh(2) C(14) 88.2(3) . . . yes
C(9) Rh(2) C(10) 38.6(3) . . . yes
C(9) Rh(2) C(13) 90.9(3) . . . yes
C(9) Rh(2) C(14) 82.2(3) . . . yes
C(10) Rh(2) C(13) 83.2(4) . . . yes
C(10) Rh(2) C(14) 99.5(3) . . . yes
C(13) Rh(2) C(14) 39.0(3) . . . yes
O(1) P(1) O(5) 118.8(4) . . . yes
O(1) P(1) O(6) 109.0(3) . . . yes
O(1) P(1) O(12) 104.2(3) . . . yes
O(5) P(1) O(6) 109.0(3) . . . yes
O(5) P(1) O(12) 112.0(3) . . . yes
O(6) P(1) O(12) 102.4(3) . . . yes
O(2) P(2) O(6) 108.5(3) . . . yes
O(2) P(2) O(7) 119.4(4) . . . yes
O(2) P(2) O(8) 106.1(3) . . . yes
O(6) P(2) O(7) 109.4(3) . . . yes
O(6) P(2) O(8) 102.4(3) . . . yes
O(7) P(2) O(8) 109.6(4) . . . yes
O(3) P(3) O(8) 107.6(3) . . . yes
O(3) P(3) O(9) 119.0(3) . . . yes
O(3) P(3) O(10) 109.6(3) . . . yes
O(8) P(3) O(9) 107.2(3) . . . yes
O(8) P(3) O(10) 102.7(3) . . . yes
O(9) P(3) O(10) 109.5(3) . . . yes
O(4) P(4) O(10) 109.9(3) . . . yes
O(4) P(4) O(11) 119.2(3) . . . yes
O(4) P(4) O(12) 108.8(3) . . . yes
O(10) P(4) O(11) 109.0(3) . . . yes
O(10) P(4) O(12) 101.4(3) . . . yes
O(11) P(4) O(12) 107.1(3) . . . yes
N(1) P(5) C(17) 113.9(3) . . . yes
N(1) P(5) C(23) 109.8(3) . . . yes
N(1) P(5) C(29) 111.4(3) . . . yes
C(17) P(5) C(23) 106.9(3) . . . yes
C(17) P(5) C(29) 109.2(3) . . . yes
C(23) P(5) C(29) 105.1(3) . . . yes
N(1) P(6) C(35) 115.1(3) . . . yes
N(1) P(6) C(41) 110.0(3) . . . yes
N(1) P(6) C(47) 109.7(3) . . . yes
C(35) P(6) C(41) 105.9(3) . . . yes
C(35) P(6) C(47) 106.3(3) . . . yes
C(41) P(6) C(47) 109.6(3) . . . yes
N(2) P(7) C(53) 112.6(4) . . . yes
N(2) P(7) C(59) 112.5(4) . . . yes
N(2) P(7) C(65) 107.8(4) . . . yes
C(53) P(7) C(59) 106.4(4) . . . yes
C(53) P(7) C(65) 106.9(4) . . . yes
C(59) P(7) C(65) 110.5(4) . . . yes
N(2) P(8) C(71) 106.8(3) . . . yes
N(2) P(8) C(77) 112.4(4) . . . yes
N(2) P(8) C(83) 114.4(3) . . . yes
C(71) P(8) C(77) 108.4(4) . . . yes
C(71) P(8) C(83) 106.8(4) . . . yes
C(77) P(8) C(83) 107.8(4) . . . yes
Rh(1) O(1) P(1) 132.8(3) . . . yes
Rh(1) O(2) P(2) 127.0(3) . . . yes
Rh(2) O(3) P(3) 135.3(3) . . . yes
Rh(2) O(4) P(4) 135.7(3) . . . yes
P(1) O(6) P(2) 133.2(4) . . . yes
P(2) O(8) P(3) 137.5(4) . . . yes
P(3) O(10) P(4) 137.6(3) . . . yes
P(1) O(12) P(4) 134.1(3) . . . yes
P(5) N(1) P(6) 149.9(4) . . . yes
P(7) N(2) P(8) 141.6(4) . . . yes
Rh(1) C(1) C(2) 70.1(5) . . . yes
Rh(1) C(1) C(8) 113.8(6) . . . yes
C(2) C(1) C(8) 125.2(9) . . . yes
Rh(1) C(2) C(1) 71.8(5) . . . yes
Rh(1) C(2) C(3) 110.7(7) . . . yes
C(1) C(2) C(3) 125.0(9) . . . yes
C(2) C(3) C(4) 113.8(9) . . . yes
C(3) C(4) C(5) 112.6(9) . . . yes
Rh(1) C(5) C(4) 112.9(8) . . . yes
Rh(1) C(5) C(6) 70.8(6) . . . yes
C(4) C(5) C(6) 123(1) . . . yes
Rh(1) C(6) C(5) 70.7(6) . . . yes
Rh(1) C(6) C(7) 112.0(7) . . . yes
C(5) C(6) C(7) 126.4(10) . . . yes
C(6) C(7) C(8) 112.7(9) . . . yes
C(1) C(8) C(7) 112.9(8) . . . yes
Rh(2) C(9) C(10) 69.2(5) . . . yes
Rh(2) C(9) C(16) 112.9(6) . . . yes
C(10) C(9) C(16) 124.1(8) . . . yes
Rh(2) C(10) C(9) 72.2(5) . . . yes
Rh(2) C(10) C(11) 110.4(6) . . . yes
C(9) C(10) C(11) 123.9(8) . . . yes
C(10) C(11) C(12) 113.4(8) . . . yes
C(11) C(12) C(13) 111.6(8) . . . yes
Rh(2) C(13) C(12) 113.1(6) . . . yes
Rh(2) C(13) C(14) 69.8(5) . . . yes
C(12) C(13) C(14) 124.4(8) . . . yes
Rh(2) C(14) C(13) 71.1(5) . . . yes
Rh(2) C(14) C(15) 110.8(5) . . . yes
C(13) C(14) C(15) 125.8(8) . . . yes
C(14) C(15) C(16) 111.9(7) . . . yes
C(9) C(16) C(15) 111.8(7) . . . yes
P(5) C(17) C(18) 122.7(6) . . . yes
P(5) C(17) C(22) 119.4(6) . . . yes
C(18) C(17) C(22) 117.9(7) . . . yes
C(17) C(18) C(19) 121.6(8) . . . yes
C(18) C(19) C(20) 119.9(9) . . . yes
C(19) C(20) C(21) 119.6(9) . . . yes
C(20) C(21) C(22) 121.2(8) . . . yes
C(17) C(22) C(21) 119.8(8) . . . yes
P(5) C(23) C(24) 121.5(6) . . . yes
P(5) C(23) C(28) 118.6(6) . . . yes
C(24) C(23) C(28) 119.7(7) . . . yes
C(23) C(24) C(25) 119.9(8) . . . yes
C(24) C(25) C(26) 120.6(8) . . . yes
C(25) C(26) C(27) 119.8(8) . . . yes
C(26) C(27) C(28) 120.2(9) . . . yes
C(23) C(28) C(27) 119.8(8) . . . yes
P(5) C(29) C(30) 122.2(6) . . . yes
P(5) C(29) C(34) 119.2(6) . . . yes
C(30) C(29) C(34) 118.5(7) . . . yes
C(29) C(30) C(31) 120.3(8) . . . yes
C(30) C(31) C(32) 121.7(8) . . . yes
C(31) C(32) C(33) 119.1(8) . . . yes
C(32) C(33) C(34) 120.7(8) . . . yes
C(29) C(34) C(33) 119.5(8) . . . yes
P(6) C(35) C(36) 119.8(6) . . . yes
P(6) C(35) C(40) 121.3(6) . . . yes
C(36) C(35) C(40) 118.8(7) . . . yes
C(35) C(36) C(37) 120.2(8) . . . yes
C(36) C(37) C(38) 120.0(8) . . . yes
C(37) C(38) C(39) 120.1(8) . . . yes
C(38) C(39) C(40) 120.6(8) . . . yes
C(35) C(40) C(39) 120.3(7) . . . yes
P(6) C(41) C(42) 117.5(6) . . . yes
P(6) C(41) C(46) 121.9(6) . . . yes
C(42) C(41) C(46) 120.6(7) . . . yes
C(41) C(42) C(43) 119.6(8) . . . yes
C(42) C(43) C(44) 119.1(8) . . . yes
C(43) C(44) C(45) 121.2(8) . . . yes
C(44) C(45) C(46) 120.4(8) . . . yes
C(41) C(46) C(45) 118.9(8) . . . yes
P(6) C(47) C(48) 120.4(6) . . . yes
P(6) C(47) C(52) 120.5(6) . . . yes
C(48) C(47) C(52) 118.8(7) . . . yes
C(47) C(48) C(49) 119.2(8) . . . yes
C(48) C(49) C(50) 121.0(8) . . . yes
C(49) C(50) C(51) 119.7(8) . . . yes
C(50) C(51) C(52) 120.4(8) . . . yes
C(47) C(52) C(51) 120.9(8) . . . yes
P(7) C(53) C(54) 121.0(7) . . . yes
P(7) C(53) C(58) 120.1(7) . . . yes
C(54) C(53) C(58) 118.2(8) . . . yes
C(53) C(54) C(55) 120.1(9) . . . yes
C(54) C(55) C(56) 120.3(10) . . . yes
C(55) C(56) C(57) 120.4(10) . . . yes
C(56) C(57) C(58) 119.4(10) . . . yes
C(53) C(58) C(57) 121.6(9) . . . yes
P(7) C(59) C(60) 121.7(6) . . . yes
P(7) C(59) C(64) 119.0(6) . . . yes
C(60) C(59) C(64) 119.2(7) . . . yes
C(59) C(60) C(61) 120.5(8) . . . yes
C(60) C(61) C(62) 119.2(8) . . . yes
C(61) C(62) C(63) 121.2(8) . . . yes
C(62) C(63) C(64) 119.8(8) . . . yes
C(59) C(64) C(63) 120.0(8) . . . yes
P(7) C(65) C(66) 122.1(7) . . . yes
P(7) C(65) C(70) 119.9(7) . . . yes
C(66) C(65) C(70) 117.8(8) . . . yes
C(65) C(66) C(67) 120.7(9) . . . yes
C(66) C(67) C(68) 120.7(10) . . . yes
C(67) C(68) C(69) 118.7(10) . . . yes
C(68) C(69) C(70) 120.5(9) . . . yes
C(65) C(70) C(69) 121.5(8) . . . yes
P(8) C(71) C(72) 120.4(6) . . . yes
P(8) C(71) C(76) 120.9(6) . . . yes
C(72) C(71) C(76) 118.8(7) . . . yes
C(71) C(72) C(73) 121.7(8) . . . yes
C(72) C(73) C(74) 118.5(9) . . . yes
C(73) C(74) C(75) 121.1(9) . . . yes
C(74) C(75) C(76) 120.6(8) . . . yes
C(71) C(76) C(75) 119.3(8) . . . yes
P(8) C(77) C(78) 122.4(7) . . . yes
P(8) C(77) C(82) 118.9(7) . . . yes
C(78) C(77) C(82) 118.4(8) . . . yes
C(77) C(78) C(79) 119.1(10) . . . yes
C(78) C(79) C(80) 119(1) . . . yes
C(79) C(80) C(81) 120(1) . . . yes
C(80) C(81) C(82) 122(1) . . . yes
C(77) C(82) C(81) 120.3(10) . . . yes
P(8) C(83) C(84) 119.2(6) . . . yes
P(8) C(83) C(88) 123.2(6) . . . yes
C(84) C(83) C(88) 117.7(7) . . . yes
C(83) C(84) C(85) 121.3(8) . . . yes
C(84) C(85) C(86) 119.5(8) . . . yes
C(85) C(86) C(87) 120.9(8) . . . yes
C(86) C(87) C(88) 119.7(8) . . . yes
C(83) C(88) C(87) 120.8(8) . . . yes
N(3) C(89) C(90) 177(1) . . . yes
N(4) C(91) C(92) 179(1) . . . yes

loop_
_geom_bond_atom_site_label_1
_geom_bond_atom_site_label_2
_geom_bond_distance
_geom_bond_site_symmetry_1
_geom_bond_site_symmetry_2
_geom_bond_publ_flag
Rh(1) O(1) 2.082(5) . . yes
Rh(1) O(2) 2.083(5) . . yes
Rh(1) C(1) 2.106(8) . . yes
Rh(1) C(2) 2.085(9) . . yes
Rh(1) C(5) 2.081(10) . . yes
Rh(1) C(6) 2.082(10) . . yes
Rh(2) O(3) 2.093(5) . . yes
Rh(2) O(4) 2.079(5) . . yes
Rh(2) C(9) 2.122(8) . . yes
Rh(2) C(10) 2.085(8) . . yes
Rh(2) C(13) 2.093(8) . . yes
Rh(2) C(14) 2.077(8) . . yes
P(1) O(1) 1.496(5) . . yes
P(1) O(5) 1.455(6) . . yes
P(1) O(6) 1.604(5) . . yes
P(1) O(12) 1.595(6) . . yes
P(2) O(2) 1.494(6) . . yes
P(2) O(6) 1.610(5) . . yes
P(2) O(7) 1.450(6) . . yes
P(2) O(8) 1.580(6) . . yes
P(3) O(3) 1.486(5) . . yes
P(3) O(8) 1.604(6) . . yes
P(3) O(9) 1.451(5) . . yes
P(3) O(10) 1.601(5) . . yes
P(4) O(4) 1.479(5) . . yes
P(4) O(10) 1.607(5) . . yes
P(4) O(11) 1.459(6) . . yes
P(4) O(12) 1.610(5) . . yes
P(5) N(1) 1.570(6) . . yes
P(5) C(17) 1.806(8) . . yes
P(5) C(23) 1.806(7) . . yes
P(5) C(29) 1.803(7) . . yes
P(6) N(1) 1.572(6) . . yes
P(6) C(35) 1.800(7) . . yes
P(6) C(41) 1.812(7) . . yes
P(6) C(47) 1.795(7) . . yes
P(7) N(2) 1.589(6) . . yes
P(7) C(53) 1.787(8) . . yes
P(7) C(59) 1.796(7) . . yes
P(7) C(65) 1.793(8) . . yes
P(8) N(2) 1.570(6) . . yes
P(8) C(71) 1.784(8) . . yes
P(8) C(77) 1.795(8) . . yes
P(8) C(83) 1.793(8) . . yes
N(3) C(89) 1.10(1) . . yes
N(4) C(91) 1.12(1) . . yes
C(1) C(2) 1.37(1) . . yes
C(1) C(8) 1.50(1) . . yes
C(2) C(3) 1.51(1) . . yes
C(3) C(4) 1.49(2) . . yes
C(4) C(5) 1.54(1) . . yes
C(5) C(6) 1.38(1) . . yes
C(6) C(7) 1.51(1) . . yes
C(7) C(8) 1.51(1) . . yes
C(9) C(10) 1.39(1) . . yes
C(9) C(16) 1.49(1) . . yes
C(10) C(11) 1.51(1) . . yes
C(11) C(12) 1.53(1) . . yes
C(12) C(13) 1.53(1) . . yes
C(13) C(14) 1.39(1) . . yes
C(14) C(15) 1.51(1) . . yes
C(15) C(16) 1.53(1) . . yes
C(17) C(18) 1.38(1) . . yes
C(17) C(22) 1.389(10) . . yes
C(18) C(19) 1.37(1) . . yes
C(19) C(20) 1.37(1) . . yes
C(20) C(21) 1.36(1) . . yes
C(21) C(22) 1.38(1) . . yes
C(23) C(24) 1.377(10) . . yes
C(23) C(28) 1.38(1) . . yes
C(24) C(25) 1.37(1) . . yes
C(25) C(26) 1.37(1) . . yes
C(26) C(27) 1.36(1) . . yes
C(27) C(28) 1.38(1) . . yes
C(29) C(30) 1.38(1) . . yes
C(29) C(34) 1.396(10) . . yes
C(30) C(31) 1.37(1) . . yes
C(31) C(32) 1.36(1) . . yes
C(32) C(33) 1.36(1) . . yes
C(33) C(34) 1.39(1) . . yes
C(35) C(36) 1.371(10) . . yes
C(35) C(40) 1.382(10) . . yes
C(36) C(37) 1.40(1) . . yes
C(37) C(38) 1.36(1) . . yes
C(38) C(39) 1.35(1) . . yes
C(39) C(40) 1.38(1) . . yes
C(41) C(42) 1.381(10) . . yes
C(41) C(46) 1.38(1) . . yes
C(42) C(43) 1.38(1) . . yes
C(43) C(44) 1.38(1) . . yes
C(44) C(45) 1.35(1) . . yes
C(45) C(46) 1.38(1) . . yes
C(47) C(48) 1.390(10) . . yes
C(47) C(52) 1.37(1) . . yes
C(48) C(49) 1.39(1) . . yes
C(49) C(50) 1.37(1) . . yes
C(50) C(51) 1.35(1) . . yes
C(51) C(52) 1.38(1) . . yes
C(53) C(54) 1.39(1) . . yes
C(53) C(58) 1.39(1) . . yes
C(54) C(55) 1.39(1) . . yes
C(55) C(56) 1.37(1) . . yes
C(56) C(57) 1.37(1) . . yes
C(57) C(58) 1.38(1) . . yes
C(59) C(60) 1.39(1) . . yes
C(59) C(64) 1.39(1) . . yes
C(60) C(61) 1.38(1) . . yes
C(61) C(62) 1.38(1) . . yes
C(62) C(63) 1.36(1) . . yes
C(63) C(64) 1.38(1) . . yes
C(65) C(66) 1.37(1) . . yes
C(65) C(70) 1.36(1) . . yes
C(66) C(67) 1.36(1) . . yes
C(67) C(68) 1.39(1) . . yes
C(68) C(69) 1.33(1) . . yes
C(69) C(70) 1.38(1) . . yes
C(71) C(72) 1.39(1) . . yes
C(71) C(76) 1.36(1) . . yes
C(72) C(73) 1.37(1) . . yes
C(73) C(74) 1.36(1) . . yes
C(74) C(75) 1.35(1) . . yes
C(75) C(76) 1.40(1) . . yes
C(77) C(78) 1.39(1) . . yes
C(77) C(82) 1.36(1) . . yes
C(78) C(79) 1.42(1) . . yes
C(79) C(80) 1.35(2) . . yes
C(80) C(81) 1.32(2) . . yes
C(81) C(82) 1.36(1) . . yes
C(83) C(84) 1.39(1) . . yes
C(83) C(88) 1.39(1) . . yes
C(84) C(85) 1.38(1) . . yes
C(85) C(86) 1.36(1) . . yes
C(86) C(87) 1.37(1) . . yes
C(87) C(88) 1.38(1) . . yes
C(89) C(90) 1.40(1) . . yes
C(91) C(92) 1.42(1) . . yes

loop_
_geom_contact_atom_site_label_1
_geom_contact_atom_site_label_2
_geom_contact_distance
_geom_contact_site_symmetry_1
_geom_contact_site_symmetry_2
_geom_contact_publ_flag
P(4) C(90) 3.59(1) . . ?
O(1) C(43) 3.267(10) . . ?
O(2) C(86) 3.48(1) . 2_566 ?
O(3) C(69) 3.56(1) . 2_556 ?
O(5) C(20) 3.39(1) . 2_655 ?
O(6) C(92) 3.00(1) . . ?
O(7) C(60) 3.36(1) . . ?
O(7) C(92) 3.39(1) . . ?
O(7) C(68) 3.48(1) . 2_556 ?
O(9) C(62) 3.31(1) . 1_455 ?
O(9) C(87) 3.44(1) . 2_566 ?
O(9) C(26) 3.45(1) . 2_565 ?
O(9) C(63) 3.51(1) . 1_455 ?
O(10) C(90) 3.36(1) . . ?
O(11) C(48) 3.190(9) . 1_455 ?
O(11) C(90) 3.26(1) . . ?
O(11) C(49) 3.54(1) . 1_455 ?
O(11) C(32) 3.57(1) . . ?
O(12) C(90) 3.32(1) . . ?
N(3) C(40) 3.50(1) . 2_665 ?
N(3) C(39) 3.51(1) . 2_665 ?
N(3) C(15) 3.58(1) . 1_565 ?
N(4) C(55) 3.43(2) . 2_556 ?
N(4) C(54) 3.51(1) . 2_556 ?
N(4) C(78) 3.55(1) . 2_656 ?
C(1) C(26) 3.59(1) . 2_665 ?
C(14) C(39) 3.54(1) . 2_655 ?
C(20) C(74) 3.52(1) . 1_554 ?
C(21) C(73) 3.58(1) . 1_554 ?
C(33) C(37) 3.60(1) . 2_655 ?
C(38) C(38) 3.58(2) . 2_755 ?
C(67) C(67) 3.48(3) . 2_556 ?
C(68) C(79) 3.52(2) . 2_656 ?
C(74) C(91) 3.56(1) . 2_656 ?

loop_
_geom_torsion_atom_site_label_1
_geom_torsion_atom_site_label_2
_geom_torsion_atom_site_label_3
_geom_torsion_atom_site_label_4
_geom_torsion
_geom_torsion_site_symmetry_1
_geom_torsion_site_symmetry_2
_geom_torsion_site_symmetry_3
_geom_torsion_site_symmetry_4
_geom_torsion_publ_flag
Rh(1) O(1) P(1) O(5) -151.7(4) . . . . yes
Rh(1) O(1) P(1) O(6) -26.0(6) . . . . yes
Rh(1) O(1) P(1) O(12) 82.8(5) . . . . yes
Rh(1) O(2) P(2) O(6) -47.1(6) . . . . yes
Rh(1) O(2) P(2) O(7) 79.1(6) . . . . yes
Rh(1) O(2) P(2) O(8) -156.6(4) . . . . yes
Rh(1) C(1) C(2) C(3) 102.9(10) . . . . yes
Rh(1) C(1) C(8) C(7) 7(1) . . . . yes
Rh(1) C(2) C(1) C(8) -105.6(8) . . . . yes
Rh(1) C(2) C(3) C(4) 29(1) . . . . yes
Rh(1) C(5) C(4) C(3) 7(1) . . . . yes
Rh(1) C(5) C(6) C(7) 103.6(10) . . . . yes
Rh(1) C(6) C(5) C(4) -105(1) . . . . yes
Rh(1) C(6) C(7) C(8) 29(1) . . . . yes
Rh(2) O(3) P(3) O(8) -118.1(5) . . . . yes
Rh(2) O(3) P(3) O(9) 119.9(5) . . . . yes
Rh(2) O(3) P(3) O(10) -7.2(6) . . . . yes
Rh(2) O(4) P(4) O(10) -6.8(6) . . . . yes
Rh(2) O(4) P(4) O(11) -133.5(5) . . . . yes
Rh(2) O(4) P(4) O(12) 103.4(5) . . . . yes
Rh(2) C(9) C(10) C(11) 103.0(9) . . . . yes
Rh(2) C(9) C(16) C(15) 14.9(10) . . . . yes
Rh(2) C(10) C(9) C(16) -104.2(8) . . . . yes
Rh(2) C(10) C(11) C(12) 32.1(10) . . . . yes
Rh(2) C(13) C(12) C(11) 10(1) . . . . yes
Rh(2) C(13) C(14) C(15) 102.5(8) . . . . yes
Rh(2) C(14) C(13) C(12) -104.8(9) . . . . yes
Rh(2) C(14) C(15) C(16) 35.2(9) . . . . yes
P(1) O(1) Rh(1) O(2) -1.5(5) . . . . yes
P(1) O(1) Rh(1) C(1) 163.9(5) . . . . yes
P(1) O(1) Rh(1) C(2) -157.9(5) . . . . yes
P(1) O(1) Rh(1) C(5) -87(1) . . . . yes
P(1) O(1) Rh(1) C(6) 87.0(9) . . . . yes
P(1) O(6) P(2) O(2) 4.1(6) . . . . yes
P(1) O(6) P(2) O(7) -127.7(5) . . . . yes
P(1) O(6) P(2) O(8) 116.0(5) . . . . yes
P(1) O(12) P(4) O(4) -40.2(6) . . . . yes
P(1) O(12) P(4) O(10) 75.6(5) . . . . yes
P(1) O(12) P(4) O(11) -170.3(5) . . . . yes
P(2) O(2) Rh(1) O(1) 43.7(5) . . . . yes
P(2) O(2) Rh(1) C(1) -52(1) . . . . yes
P(2) O(2) Rh(1) C(2) 136.0(8) . . . . yes
P(2) O(2) Rh(1) C(5) -150.6(6) . . . . yes
P(2) O(2) Rh(1) C(6) -112.0(6) . . . . yes
P(2) O(6) P(1) O(1) 29.7(6) . . . . yes
P(2) O(6) P(1) O(5) 161.0(5) . . . . yes
P(2) O(6) P(1) O(12) -80.2(5) . . . . yes
P(2) O(8) P(3) O(3) 70.9(6) . . . . yes
P(2) O(8) P(3) O(9) -160.1(6) . . . . yes
P(2) O(8) P(3) O(10) -44.7(7) . . . . yes
P(3) O(3) Rh(2) O(4) 11.2(5) . . . . yes
P(3) O(3) Rh(2) C(9) 175.6(6) . . . . yes
P(3) O(3) Rh(2) C(10) -146.0(6) . . . . yes
P(3) O(3) Rh(2) C(13) -77(1) . . . . yes
P(3) O(3) Rh(2) C(14) 96.1(8) . . . . yes
P(3) O(8) P(2) O(2) 99.2(6) . . . . yes
P(3) O(8) P(2) O(6) -14.5(7) . . . . yes
P(3) O(8) P(2) O(7) -130.6(6) . . . . yes
P(3) O(10) P(4) O(4) 16.3(7) . . . . yes
P(3) O(10) P(4) O(11) 148.5(5) . . . . yes
P(3) O(10) P(4) O(12) -98.7(6) . . . . yes
P(4) O(4) Rh(2) O(3) -2.8(5) . . . . yes
P(4) O(4) Rh(2) C(9) -108(1) . . . . yes
P(4) O(4) Rh(2) C(10) 87.8(9) . . . . yes
P(4) O(4) Rh(2) C(13) 159.5(6) . . . . yes
P(4) O(4) Rh(2) C(14) -161.5(6) . . . . yes
P(4) O(10) P(3) O(3) -10.0(7) . . . . yes
P(4) O(10) P(3) O(8) 104.1(6) . . . . yes
P(4) O(10) P(3) O(9) -142.2(5) . . . . yes
P(4) O(12) P(1) O(1) -158.0(5) . . . . yes
P(4) O(12) P(1) O(5) 72.2(6) . . . . yes
P(4) O(12) P(1) O(6) -44.5(5) . . . . yes
P(5) N(1) P(6) C(35) 14.4(10) . . . . yes
P(5) N(1) P(6) C(41) -105.2(9) . . . . yes
P(5) N(1) P(6) C(47) 134.2(8) . . . . yes
P(5) C(17) C(18) C(19) 179.7(7) . . . . yes
P(5) C(17) C(22) C(21) 178.3(6) . . . . yes
P(5) C(23) C(24) C(25) 175.1(7) . . . . yes
P(5) C(23) C(28) C(27) -175.6(7) . . . . yes
P(5) C(29) C(30) C(31) -175.7(7) . . . . yes
P(5) C(29) C(34) C(33) 175.1(6) . . . . yes
P(6) N(1) P(5) C(17) -13.6(10) . . . . yes
P(6) N(1) P(5) C(23) -133.4(8) . . . . yes
P(6) N(1) P(5) C(29) 110.5(9) . . . . yes
P(6) C(35) C(36) C(37) 176.4(7) . . . . yes
P(6) C(35) C(40) C(39) -175.3(6) . . . . yes
P(6) C(41) C(42) C(43) 175.3(7) . . . . yes
P(6) C(41) C(46) C(45) -176.2(6) . . . . yes
P(6) C(47) C(48) C(49) 174.3(7) . . . . yes
P(6) C(47) C(52) C(51) -173.6(7) . . . . yes
P(7) N(2) P(8) C(71) 167.0(6) . . . . yes
P(7) N(2) P(8) C(77) -74.3(8) . . . . yes
P(7) N(2) P(8) C(83) 49.0(8) . . . . yes
P(7) C(53) C(54) C(55) 169.1(7) . . . . yes
P(7) C(53) C(58) C(57) -168.9(8) . . . . yes
P(7) C(59) C(60) C(61) 174.3(7) . . . . yes
P(7) C(59) C(64) C(63) -173.4(7) . . . . yes
P(7) C(65) C(66) C(67) -173(1) . . . . yes
P(7) C(65) C(70) C(69) 173.4(7) . . . . yes
P(8) N(2) P(7) C(53) -37.4(8) . . . . yes
P(8) N(2) P(7) C(59) 82.9(7) . . . . yes
P(8) N(2) P(7) C(65) -155.0(6) . . . . yes
P(8) C(71) C(72) C(73) -179.8(8) . . . . yes
P(8) C(71) C(76) C(75) -180.0(7) . . . . yes
P(8) C(77) C(78) C(79) 173.7(8) . . . . yes
P(8) C(77) C(82) C(81) -173.4(9) . . . . yes
P(8) C(83) C(84) C(85) 180.0(7) . . . . yes
P(8) C(83) C(88) C(87) 178.8(6) . . . . yes
O(1) Rh(1) C(1) C(2) 89.9(6) . . . . yes
O(1) Rh(1) C(1) C(8) -149.4(7) . . . . yes
O(1) Rh(1) C(2) C(1) -92.1(6) . . . . yes
O(1) Rh(1) C(2) C(3) 146.5(8) . . . . yes
O(1) Rh(1) C(5) C(4) -64(1) . . . . yes
O(1) Rh(1) C(5) C(6) 176.3(10) . . . . yes
O(1) Rh(1) C(6) C(5) -177.8(6) . . . . yes
O(1) Rh(1) C(6) C(7) 59(1) . . . . yes
O(2) Rh(1) C(1) C(2) -174.5(9) . . . . yes
O(2) Rh(1) C(1) C(8) -53(1) . . . . yes
O(2) Rh(1) C(2) C(1) 176.5(6) . . . . yes
O(2) Rh(1) C(2) C(3) 55(1) . . . . yes
O(2) Rh(1) C(5) C(4) -150.0(9) . . . . yes
O(2) Rh(1) C(5) C(6) 90.7(6) . . . . yes
O(2) Rh(1) C(6) C(5) -89.8(6) . . . . yes
O(2) Rh(1) C(6) C(7) 147.7(8) . . . . yes
O(3) Rh(2) C(9) C(10) 85.1(5) . . . . yes
O(3) Rh(2) C(9) C(16) -155.6(6) . . . . yes
O(3) Rh(2) C(10) C(9) -96.5(5) . . . . yes
O(3) Rh(2) C(10) C(11) 143.1(7) . . . . yes
O(3) Rh(2) C(13) C(12) -63(1) . . . . yes
O(3) Rh(2) C(13) C(14) 176.5(7) . . . . yes
O(3) Rh(2) C(14) C(13) -177.0(6) . . . . yes
O(3) Rh(2) C(14) C(15) 60.9(10) . . . . yes
O(4) Rh(2) C(9) C(10) -170.2(8) . . . . yes
O(4) Rh(2) C(9) C(16) -50(1) . . . . yes
O(4) Rh(2) C(10) C(9) 173.0(6) . . . . yes
O(4) Rh(2) C(10) C(11) 52(1) . . . . yes
O(4) Rh(2) C(13) C(12) -152.7(7) . . . . yes
O(4) Rh(2) C(13) C(14) 87.4(5) . . . . yes
O(4) Rh(2) C(14) C(13) -91.9(5) . . . . yes
O(4) Rh(2) C(14) C(15) 146.0(6) . . . . yes
N(1) P(5) C(17) C(18) 129.6(7) . . . . yes
N(1) P(5) C(17) C(22) -50.2(7) . . . . yes
N(1) P(5) C(23) C(24) 148.5(6) . . . . yes
N(1) P(5) C(23) C(28) -36.8(7) . . . . yes
N(1) P(5) C(29) C(30) 137.3(6) . . . . yes
N(1) P(5) C(29) C(34) -39.9(7) . . . . yes
N(1) P(6) C(35) C(36) -73.0(7) . . . . yes
N(1) P(6) C(35) C(40) 102.7(7) . . . . yes
N(1) P(6) C(41) C(42) -23.7(7) . . . . yes
N(1) P(6) C(41) C(46) 154.8(6) . . . . yes
N(1) P(6) C(47) C(48) 158.6(6) . . . . yes
N(1) P(6) C(47) C(52) -27.7(7) . . . . yes
N(2) P(7) C(53) C(54) -90.0(8) . . . . yes
N(2) P(7) C(53) C(58) 80.1(8) . . . . yes
N(2) P(7) C(59) C(60) -160.2(6) . . . . yes
N(2) P(7) C(59) C(64) 16.8(8) . . . . yes
N(2) P(7) C(65) C(66) -160.2(8) . . . . yes
N(2) P(7) C(65) C(70) 24.6(8) . . . . yes
N(2) P(8) C(71) C(72) -162.9(7) . . . . yes
N(2) P(8) C(71) C(76) 16.2(8) . . . . yes
N(2) P(8) C(77) C(78) -108.6(8) . . . . yes
N(2) P(8) C(77) C(82) 65.9(8) . . . . yes
N(2) P(8) C(83) C(84) 43.4(7) . . . . yes
N(2) P(8) C(83) C(88) -136.9(6) . . . . yes
C(1) Rh(1) C(2) C(3) -121(1) . . . . yes
C(1) Rh(1) C(5) C(4) 44.4(9) . . . . yes
C(1) Rh(1) C(5) C(6) -74.8(6) . . . . yes
C(1) Rh(1) C(6) C(5) 102.8(6) . . . . yes
C(1) Rh(1) C(6) C(7) -19.6(8) . . . . yes
C(1) C(2) Rh(1) C(5) 101.5(6) . . . . yes
C(1) C(2) Rh(1) C(6) 65.8(7) . . . . yes
C(1) C(2) C(3) C(4) -51(1) . . . . yes
C(1) C(8) C(7) C(6) -23(1) . . . . yes
C(2) Rh(1) C(1) C(8) 120.7(10) . . . . yes
C(2) Rh(1) C(5) C(4) 7.1(8) . . . . yes
C(2) Rh(1) C(5) C(6) -112.1(7) . . . . yes
C(2) Rh(1) C(6) C(5) 68.1(7) . . . . yes
C(2) Rh(1) C(6) C(7) -54.4(9) . . . . yes
C(2) C(1) Rh(1) C(5) -76.6(7) . . . . yes
C(2) C(1) Rh(1) C(6) -114.0(7) . . . . yes
C(2) C(1) C(8) C(7) 89(1) . . . . yes
C(2) C(3) C(4) C(5) -24(1) . . . . yes
C(3) C(2) Rh(1) C(5) -19.9(8) . . . . yes
C(3) C(2) Rh(1) C(6) -55.6(8) . . . . yes
C(3) C(2) C(1) C(8) -2(1) . . . . yes
C(3) C(4) C(5) C(6) 88(1) . . . . yes
C(4) C(5) Rh(1) C(6) 119(1) . . . . yes
C(4) C(5) C(6) C(7) -1(1) . . . . yes
C(5) Rh(1) C(1) C(8) 44.1(8) . . . . yes
C(5) Rh(1) C(6) C(7) -122(1) . . . . yes
C(5) C(6) C(7) C(8) -52(1) . . . . yes
C(6) Rh(1) C(1) C(8) 6.7(7) . . . . yes
C(9) Rh(2) C(10) C(11) -120.4(9) . . . . yes
C(9) Rh(2) C(13) C(12) 43.5(7) . . . . yes
C(9) Rh(2) C(13) C(14) -76.4(5) . . . . yes
C(9) Rh(2) C(14) C(13) 101.2(5) . . . . yes
C(9) Rh(2) C(14) C(15) -20.9(6) . . . . yes
C(9) C(10) Rh(2) C(13) 100.0(6) . . . . yes
C(9) C(10) Rh(2) C(14) 64.4(6) . . . . yes
C(9) C(10) C(11) C(12) -49(1) . . . . yes
C(9) C(16) C(15) C(14) -32(1) . . . . yes
C(10) Rh(2) C(9) C(16) 119.4(9) . . . . yes
C(10) Rh(2) C(13) C(12) 5.6(7) . . . . yes
C(10) Rh(2) C(13) C(14) -114.3(6) . . . . yes
C(10) Rh(2) C(14) C(13) 66.6(6) . . . . yes
C(10) Rh(2) C(14) C(15) -55.5(7) . . . . yes
C(10) C(9) Rh(2) C(13) -78.0(6) . . . . yes
C(10) C(9) Rh(2) C(14) -116.1(6) . . . . yes
C(10) C(9) C(16) C(15) 94(1) . . . . yes
C(10) C(11) C(12) C(13) -27(1) . . . . yes
C(11) C(10) Rh(2) C(13) -20.4(7) . . . . yes
C(11) C(10) Rh(2) C(14) -56.0(7) . . . . yes
C(11) C(10) C(9) C(16) -1(1) . . . . yes
C(11) C(12) C(13) C(14) 90(1) . . . . yes
C(12) C(13) Rh(2) C(14) 119.9(9) . . . . yes
C(12) C(13) C(14) C(15) -2(1) . . . . yes
C(13) Rh(2) C(9) C(16) 41.4(7) . . . . yes
C(13) Rh(2) C(14) C(15) -122.1(8) . . . . yes
C(13) C(14) C(15) C(16) -46(1) . . . . yes
C(14) Rh(2) C(9) C(16) 3.2(6) . . . . yes
C(17) P(5) C(23) C(24) 24.4(7) . . . . yes
C(17) P(5) C(23) C(28) -160.9(6) . . . . yes
C(17) P(5) C(29) C(30) -96.0(7) . . . . yes
C(17) P(5) C(29) C(34) 86.8(7) . . . . yes
C(17) C(18) C(19) C(20) 2(1) . . . . yes
C(17) C(22) C(21) C(20) 2(1) . . . . yes
C(18) C(17) P(5) C(23) -108.9(7) . . . . yes
C(18) C(17) P(5) C(29) 4.4(8) . . . . yes
C(18) C(17) C(22) C(21) -1(1) . . . . yes
C(18) C(19) C(20) C(21) -1(1) . . . . yes
C(19) C(18) C(17) C(22) 0(1) . . . . yes
C(19) C(20) C(21) C(22) 0(1) . . . . yes
C(22) C(17) P(5) C(23) 71.3(7) . . . . yes
C(22) C(17) P(5) C(29) -175.4(6) . . . . yes
C(23) P(5) C(29) C(30) 18.4(7) . . . . yes
C(23) P(5) C(29) C(34) -158.8(6) . . . . yes
C(23) C(24) C(25) C(26) 0(1) . . . . yes
C(23) C(28) C(27) C(26) 0(1) . . . . yes
C(24) C(23) P(5) C(29) -91.6(7) . . . . yes
C(24) C(23) C(28) C(27) 0(1) . . . . yes
C(24) C(25) C(26) C(27) 0(1) . . . . yes
C(25) C(24) C(23) C(28) 0(1) . . . . yes
C(25) C(26) C(27) C(28) 0(1) . . . . yes
C(28) C(23) P(5) C(29) 83.1(7) . . . . yes
C(29) C(30) C(31) C(32) 0(1) . . . . yes
C(29) C(34) C(33) C(32) 1(1) . . . . yes
C(30) C(29) C(34) C(33) -2(1) . . . . yes
C(30) C(31) C(32) C(33) -1(1) . . . . yes
C(31) C(30) C(29) C(34) 1(1) . . . . yes
C(31) C(32) C(33) C(34) 0(1) . . . . yes
C(35) P(6) C(41) C(42) -148.7(6) . . . . yes
C(35) P(6) C(41) C(46) 29.8(7) . . . . yes
C(35) P(6) C(47) C(48) -76.4(7) . . . . yes
C(35) P(6) C(47) C(52) 97.4(7) . . . . yes
C(35) C(36) C(37) C(38) -1(1) . . . . yes
C(35) C(40) C(39) C(38) -1(1) . . . . yes
C(36) C(35) P(6) C(41) 48.8(7) . . . . yes
C(36) C(35) P(6) C(47) 165.4(6) . . . . yes
C(36) C(35) C(40) C(39) 0(1) . . . . yes
C(36) C(37) C(38) C(39) 0(1) . . . . yes
C(37) C(36) C(35) C(40) 0(1) . . . . yes
C(37) C(38) C(39) C(40) 0(1) . . . . yes
C(40) C(35) P(6) C(41) -135.5(6) . . . . yes
C(40) C(35) P(6) C(47) -18.9(7) . . . . yes
C(41) P(6) C(47) C(48) 37.6(7) . . . . yes
C(41) P(6) C(47) C(52) -148.6(6) . . . . yes
C(41) C(42) C(43) C(44) 0(1) . . . . yes
C(41) C(46) C(45) C(44) 1(1) . . . . yes
C(42) C(41) P(6) C(47) 97.0(6) . . . . yes
C(42) C(41) C(46) C(45) 2(1) . . . . yes
C(42) C(43) C(44) C(45) 3(1) . . . . yes
C(43) C(42) C(41) C(46) -3(1) . . . . yes
C(43) C(44) C(45) C(46) -4(1) . . . . yes
C(46) C(41) P(6) C(47) -84.5(7) . . . . yes
C(47) C(48) C(49) C(50) -1(1) . . . . yes
C(47) C(52) C(51) C(50) 0(1) . . . . yes
C(48) C(47) C(52) C(51) 0(1) . . . . yes
C(48) C(49) C(50) C(51) 1(1) . . . . yes
C(49) C(48) C(47) C(52) 0(1) . . . . yes
C(49) C(50) C(51) C(52) 0(1) . . . . yes
C(53) P(7) C(59) C(60) -36.4(8) . . . . yes
C(53) P(7) C(59) C(64) 140.5(7) . . . . yes
C(53) P(7) C(65) C(66) 78.5(9) . . . . yes
C(53) P(7) C(65) C(70) -96.7(7) . . . . yes
C(53) C(54) C(55) C(56) 0(1) . . . . yes
C(53) C(58) C(57) C(56) 0(1) . . . . yes
C(54) C(53) P(7) C(59) 146.3(7) . . . . yes
C(54) C(53) P(7) C(65) 28.1(8) . . . . yes
C(54) C(53) C(58) C(57) 1(1) . . . . yes
C(54) C(55) C(56) C(57) 1(1) . . . . yes
C(55) C(54) C(53) C(58) -1(1) . . . . yes
C(55) C(56) C(57) C(58) -1(1) . . . . yes
C(58) C(53) P(7) C(59) -43.7(8) . . . . yes
C(58) C(53) P(7) C(65) -161.8(7) . . . . yes
C(59) P(7) C(65) C(66) -36.9(10) . . . . yes
C(59) P(7) C(65) C(70) 147.9(7) . . . . yes
C(59) C(60) C(61) C(62) 0(1) . . . . yes
C(59) C(64) C(63) C(62) -1(1) . . . . yes
C(60) C(59) P(7) C(65) 79.3(7) . . . . yes
C(60) C(59) C(64) C(63) 3(1) . . . . yes
C(60) C(61) C(62) C(63) 2(1) . . . . yes
C(61) C(60) C(59) C(64) -2(1) . . . . yes
C(61) C(62) C(63) C(64) -1(1) . . . . yes
C(64) C(59) P(7) C(65) -103.8(7) . . . . yes
C(65) C(66) C(67) C(68) 0(2) . . . . yes
C(65) C(70) C(69) C(68) 0(1) . . . . yes
C(66) C(65) C(70) C(69) -1(1) . . . . yes
C(66) C(67) C(68) C(69) -2(2) . . . . yes
C(67) C(66) C(65) C(70) 1(1) . . . . yes
C(67) C(68) C(69) C(70) 2(1) . . . . yes
C(71) P(8) C(77) C(78) 9.1(9) . . . . yes
C(71) P(8) C(77) C(82) -176.3(7) . . . . yes
C(71) P(8) C(83) C(84) -74.6(7) . . . . yes
C(71) P(8) C(83) C(88) 105.2(7) . . . . yes
C(71) C(72) C(73) C(74) 0(1) . . . . yes
C(71) C(76) C(75) C(74) 0(1) . . . . yes
C(72) C(71) P(8) C(77) 75.8(7) . . . . yes
C(72) C(71) P(8) C(83) -40.1(8) . . . . yes
C(72) C(71) C(76) C(75) 0(1) . . . . yes
C(72) C(73) C(74) C(75) 0(1) . . . . yes
C(73) C(72) C(71) C(76) 1(1) . . . . yes
C(73) C(74) C(75) C(76) 0(1) . . . . yes
C(76) C(71) P(8) C(77) -105.0(8) . . . . yes
C(76) C(71) P(8) C(83) 139.0(7) . . . . yes
C(77) P(8) C(83) C(84) 169.1(6) . . . . yes
C(77) P(8) C(83) C(88) -11.1(8) . . . . yes
C(77) C(78) C(79) C(80) -1(1) . . . . yes
C(77) C(82) C(81) C(80) 0(1) . . . . yes
C(78) C(77) P(8) C(83) 124.4(8) . . . . yes
C(78) C(77) C(82) C(81) 1(1) . . . . yes
C(78) C(79) C(80) C(81) 2(2) . . . . yes
C(79) C(78) C(77) C(82) 0(1) . . . . yes
C(79) C(80) C(81) C(82) -2(2) . . . . yes
C(82) C(77) P(8) C(83) -61.0(8) . . . . yes
C(83) C(84) C(85) C(86) 2(1) . . . . yes
C(83) C(88) C(87) C(86) 0(1) . . . . yes
C(84) C(83) C(88) C(87) -1(1) . . . . yes
C(84) C(85) C(86) C(87) -4(1) . . . . yes
C(85) C(84) C(83) C(88) 0(1) . . . . yes
C(85) C(86) C(87) C(88) 3(1) . . . . yes
C(85) C(86) C(87) C(88) 3(1) . . . . yes
